data_2234136
loop_
_publ_author_name
'Zhao, Jun-Tao'
'Qi, Jing-Jing'
'Zhou, You-Jun'
'Lv, Jia-Guo'
'Zhu, Ju'

_publ_section_title
;
 Ethyl 5-(4-aminophenyl)isoxazole-3-carboxylate
;
_journal_coeditor_code BV2198
_journal_issue 4
_journal_name_full 'Acta Crystallographica Section E'
_journal_page_first o1111
_journal_paper_doi 10.1107/S1600536812010653
_journal_volume 68
_journal_year 2012
_chemical_formula_iupac 'C12 H12 N2 O3'
_chemical_formula_moiety 'C12 H12 N2 O3'
_chemical_formula_sum 'C12 H12 N2 O3'
_chemical_formula_weight 232.24
_chemical_name_systematic
;
Ethyl 5-(4-aminophenyl)isoxazole-3-carboxylate
;
_space_group_IT_number 2
_symmetry_cell_setting triclinic
_symmetry_space_group_name_Hall '-P 1'
_symmetry_space_group_name_H-M 'P -1'
_atom_sites_solution_hydrogens geom
_atom_sites_solution_primary direct
_atom_sites_solution_secondary difmap
_audit_creation_method SHELXL-97
_cell_angle_alpha 88.155(4)
_cell_angle_beta 87.008(4)
_cell_angle_gamma 86.233(4)
_cell_formula_units_Z 4
_cell_length_a 7.591(2)
_cell_length_b 11.303(4)
_cell_length_c 13.818(4)
_cell_measurement_reflns_used 1005
_cell_measurement_temperature 293(2)
_cell_measurement_theta_max 24.533
_cell_measurement_theta_min 3.005
_cell_volume 1180.9(6)
_computing_cell_refinement 'SAINT (Bruker, 1999)'
_computing_data_collection 'SMART (Bruker, 1999)'
_computing_data_reduction 'SAINT (Bruker, 1999)'
_computing_molecular_graphics 'SHELXTL (Sheldrick, 2008)'
_computing_publication_material 'SHELXL97 (Sheldrick, 2008)'
_computing_structure_refinement 'SHELXL97 (Sheldrick, 2008)'
_computing_structure_solution 'SHELXS97 (Sheldrick, 2008)'
_diffrn_ambient_temperature 293(2)
_diffrn_measured_fraction_theta_full 0.981
_diffrn_measured_fraction_theta_max 0.981
_diffrn_measurement_device_type 'Bruker SMART CCD area-detector'
_diffrn_measurement_method 'phi and omega scans'
_diffrn_radiation_monochromator graphite
_diffrn_radiation_source 'fine-focus sealed tube'
_diffrn_radiation_type MoK\a
_diffrn_radiation_wavelength 0.71073
_diffrn_reflns_av_R_equivalents 0.0218
_diffrn_reflns_av_sigmaI/netI 0.0359
_diffrn_reflns_limit_h_max 8
_diffrn_reflns_limit_h_min -9
_diffrn_reflns_limit_k_max 13
_diffrn_reflns_limit_k_min -12
_diffrn_reflns_limit_l_max 16
_diffrn_reflns_limit_l_min -14
_diffrn_reflns_number 4901
_diffrn_reflns_theta_full 25.01
_diffrn_reflns_theta_max 25.01
_diffrn_reflns_theta_min 1.48
_exptl_absorpt_coefficient_mu 0.096
_exptl_absorpt_correction_T_max 0.9924
_exptl_absorpt_correction_T_min 0.9858
_exptl_absorpt_correction_type multi-scan
_exptl_absorpt_process_details '(SADABS; Bruker, 1999)'
_exptl_crystal_colour yellow
_exptl_crystal_density_diffrn 1.306
_exptl_crystal_density_method 'not measured'
_exptl_crystal_description block
_exptl_crystal_F_000 488
_exptl_crystal_size_max 0.15
_exptl_crystal_size_mid 0.09
_exptl_crystal_size_min 0.08
_refine_diff_density_max 0.184
_refine_diff_density_min -0.198
_refine_ls_extinction_coef 0.0095(16)
_refine_ls_extinction_expression Fc^*^=kFc[1+0.001xFc^2^\l^3^/sin(2\q)]^-1/4^
_refine_ls_extinction_method 'SHELXL97 (Sheldrick, 2008)'
_refine_ls_goodness_of_fit_ref 0.975
_refine_ls_hydrogen_treatment constr
_refine_ls_matrix_type full
_refine_ls_number_parameters 308
_refine_ls_number_reflns 4074
_refine_ls_number_restraints 0
_refine_ls_restrained_S_all 0.975
_refine_ls_R_factor_all 0.0705
_refine_ls_R_factor_gt 0.0435
_refine_ls_shift/su_max 0.001
_refine_ls_shift/su_mean 0.000
_refine_ls_structure_factor_coef Fsqd
_refine_ls_weighting_details 'calc w=1/[\s^2^(Fo^2^)+(0.0658P)^2^] where P=(Fo^2^+2Fc^2^)/3'
_refine_ls_weighting_scheme calc
_refine_ls_wR_factor_gt 0.1078
_refine_ls_wR_factor_ref 0.1220
_reflns_number_gt 2636
_reflns_number_total 4074
_reflns_threshold_expression I>2sigma(I)
_cod_data_source_file bv2198.cif
_cod_data_source_block I
_cod_original_cell_volume 1181.0(6)
_cod_database_code 2234136
_cod_database_fobs_code 2234136

loop_
_symmetry_equiv_pos_as_xyz
'x, y, z'
'-x, -y, -z'

loop_
_atom_site_type_symbol
_atom_site_label
_atom_site_fract_x
_atom_site_fract_y
_atom_site_fract_z
_atom_site_U_iso_or_equiv
_atom_site_adp_type
_atom_site_calc_flag
_atom_site_refinement_flags
_atom_site_occupancy
_atom_site_symmetry_multiplicity
N N1 0.5335(2) -0.04171(15) 0.21800(13) 0.0772(6) Uani d . 1 1
H H1A 0.5476 -0.1051 0.1850 0.093 Uiso calc R 1 1
H H1B 0.4906 -0.0450 0.2768 0.093 Uiso calc R 1 1
N N2 0.8174(2) 0.50932(15) -0.07787(12) 0.0667(5) Uani d . 1 1
O O1 0.7833(2) 0.39375(12) -0.04673(10) 0.0676(4) Uani d . 1 1
O O2 0.85208(17) 0.74084(11) -0.09551(9) 0.0599(4) Uani d . 1 1
O O3 0.7322(2) 0.76842(12) 0.05446(10) 0.0754(5) Uani d . 1 1
C C1 0.5794(3) 0.06453(17) 0.17699(14) 0.0546(5) Uani d . 1 1
C C2 0.6487(3) 0.07114(18) 0.08224(14) 0.0588(5) Uani d . 1 1
H H2B 0.6668 0.0021 0.0473 0.071 Uiso calc R 1 1
C C3 0.6913(3) 0.17713(17) 0.03879(14) 0.0568(5) Uani d . 1 1
H H3A 0.7380 0.1788 -0.0248 0.068 Uiso calc R 1 1
C C4 0.6653(2) 0.28223(16) 0.08896(13) 0.0487(5) Uani d . 1 1
C C5 0.5955(3) 0.27542(17) 0.18384(14) 0.0559(5) Uani d . 1 1
H H5A 0.5774 0.3444 0.2189 0.067 Uiso calc R 1 1
C C6 0.5525(3) 0.16923(18) 0.22717(14) 0.0585(5) Uani d . 1 1
H H6A 0.5050 0.1675 0.2906 0.070 Uiso calc R 1 1
C C7 0.7110(2) 0.39554(17) 0.04488(13) 0.0483(5) Uani d . 1 1
C C8 0.6983(2) 0.50841(17) 0.07360(13) 0.0517(5) Uani d . 1 1
H H8A 0.6549 0.5362 0.1334 0.062 Uiso calc R 1 1
C C9 0.7640(2) 0.57479(17) -0.00509(13) 0.0492(5) Uani d . 1 1
C C10 0.7795(3) 0.70477(18) -0.01060(14) 0.0530(5) Uani d . 1 1
C C11 0.8622(3) 0.86764(17) -0.11021(14) 0.0612(6) Uani d . 1 1
H H11A 0.9401 0.8978 -0.0647 0.073 Uiso calc R 1 1
H H11B 0.7460 0.9077 -0.1005 0.073 Uiso calc R 1 1
C C12 0.9325(3) 0.8886(2) -0.21169(16) 0.0807(7) Uani d . 1 1
H H12A 0.9406 0.9722 -0.2240 0.121 Uiso calc R 1 1
H H12B 0.8544 0.8583 -0.2560 0.121 Uiso calc R 1 1
H H12C 1.0477 0.8489 -0.2203 0.121 Uiso calc R 1 1
N N3 0.0413(3) 0.56811(15) 0.72204(13) 0.0812(6) Uani d . 1 1
H H3B 0.0532 0.6332 0.6891 0.097 Uiso calc R 1 1
H H3C -0.0011 0.5699 0.7810 0.097 Uiso calc R 1 1
N N4 0.3229(2) 0.01690(15) 0.42390(11) 0.0633(5) Uani d . 1 1
O O4 0.2962(2) 0.13256(12) 0.45691(9) 0.0659(4) Uani d . 1 1
O O5 0.33623(18) -0.21554(12) 0.40201(9) 0.0609(4) Uani d . 1 1
O O6 0.2162(2) -0.24455(13) 0.55129(10) 0.0821(5) Uani d . 1 1
C C13 0.0896(3) 0.46186(17) 0.68074(14) 0.0552(5) Uani d . 1 1
C C14 0.1581(3) 0.45657(18) 0.58602(14) 0.0600(6) Uani d . 1 1
H H14A 0.1750 0.5268 0.5508 0.072 Uiso calc R 1 1
C C15 0.2013(3) 0.35068(17) 0.54298(14) 0.0561(5) Uani d . 1 1
H H15A 0.2459 0.3504 0.4790 0.067 Uiso calc R 1 1
C C16 0.1801(2) 0.24361(16) 0.59284(13) 0.0480(5) Uani d . 1 1
C C17 0.1131(3) 0.24851(17) 0.68872(13) 0.0539(5) Uani d . 1 1
H H17A 0.0984 0.1781 0.7240 0.065 Uiso calc R 1 1
C C18 0.0685(3) 0.35428(17) 0.73236(13) 0.0554(5) Uani d . 1 1
H H18A 0.0241 0.3548 0.7964 0.066 Uiso calc R 1 1
C C19 0.2207(2) 0.13038(16) 0.54784(13) 0.0476(5) Uani d . 1 1
C C20 0.1997(3) 0.01638(16) 0.57400(13) 0.0538(5) Uani d . 1 1
H H20A 0.1517 -0.0124 0.6327 0.065 Uiso calc R 1 1
C C21 0.2648(2) -0.04958(16) 0.49515(13) 0.0478(5) Uani d . 1 1
C C22 0.2698(3) -0.18029(18) 0.48701(14) 0.0541(5) Uani d . 1 1
C C23 0.3394(3) -0.34175(17) 0.38527(15) 0.0625(6) Uani d . 1 1
H H23A 0.2214 -0.3695 0.3949 0.075 Uiso calc R 1 1
H H23B 0.4157 -0.3853 0.4301 0.075 Uiso calc R 1 1
C C24 0.4079(3) -0.3605(2) 0.28296(16) 0.0858(8) Uani d . 1 1
H H24A 0.4114 -0.4435 0.2695 0.129 Uiso calc R 1 1
H H24B 0.5248 -0.3330 0.2744 0.129 Uiso calc R 1 1
H H24C 0.3314 -0.3171 0.2393 0.129 Uiso calc R 1 1

loop_
_atom_site_aniso_label
_atom_site_aniso_U_11
_atom_site_aniso_U_22
_atom_site_aniso_U_33
_atom_site_aniso_U_12
_atom_site_aniso_U_13
_atom_site_aniso_U_23
N1 0.1088(16) 0.0514(11) 0.0701(12) -0.0117(10) 0.0120(11) 0.0054(9)
N2 0.0963(14) 0.0488(11) 0.0533(10) -0.0078(9) 0.0149(9) 0.0033(8)
O1 0.0967(12) 0.0534(9) 0.0509(8) -0.0076(7) 0.0199(7) -0.0033(6)
O2 0.0678(10) 0.0536(9) 0.0568(8) -0.0068(7) 0.0106(7) 0.0064(6)
O3 0.1151(13) 0.0534(9) 0.0553(9) -0.0011(8) 0.0141(9) -0.0025(7)
C1 0.0528(13) 0.0533(13) 0.0576(12) -0.0051(9) -0.0034(10) 0.0033(10)
C2 0.0649(14) 0.0523(13) 0.0592(13) -0.0035(10) 0.0018(10) -0.0088(10)
C3 0.0693(15) 0.0539(13) 0.0465(11) -0.0036(10) 0.0044(10) -0.0044(9)
C4 0.0496(12) 0.0488(12) 0.0472(11) -0.0020(9) -0.0003(9) -0.0007(9)
C5 0.0620(14) 0.0509(12) 0.0542(12) -0.0048(10) 0.0088(10) -0.0077(9)
C6 0.0676(14) 0.0577(13) 0.0492(11) -0.0079(10) 0.0102(10) -0.0008(10)
C7 0.0473(12) 0.0544(13) 0.0423(10) -0.0010(9) 0.0023(8) -0.0016(9)
C8 0.0592(13) 0.0518(13) 0.0433(11) -0.0030(9) 0.0069(9) -0.0031(9)
C9 0.0488(12) 0.0525(12) 0.0456(11) -0.0009(9) 0.0011(9) -0.0010(9)
C10 0.0570(13) 0.0518(12) 0.0492(12) -0.0001(9) -0.0022(10) 0.0050(10)
C11 0.0560(13) 0.0543(13) 0.0723(14) -0.0050(10) 0.0010(11) 0.0117(10)
C12 0.0848(18) 0.0749(16) 0.0781(16) -0.0020(13) 0.0148(13) 0.0259(12)
N3 0.1247(18) 0.0499(12) 0.0672(12) -0.0007(11) 0.0104(11) -0.0075(9)
N4 0.0878(13) 0.0491(11) 0.0515(10) -0.0044(9) 0.0132(9) -0.0037(8)
O4 0.0948(11) 0.0497(9) 0.0510(8) -0.0054(7) 0.0186(7) 0.0013(6)
O5 0.0722(10) 0.0545(9) 0.0560(9) -0.0103(7) 0.0109(7) -0.0109(6)
O6 0.1332(15) 0.0530(9) 0.0592(9) -0.0192(9) 0.0197(9) -0.0005(7)
C13 0.0627(14) 0.0497(12) 0.0533(12) -0.0020(10) -0.0045(10) -0.0040(9)
C14 0.0734(15) 0.0504(13) 0.0558(12) -0.0088(10) 0.0014(11) 0.0075(10)
C15 0.0680(14) 0.0541(13) 0.0452(11) -0.0061(10) 0.0073(10) 0.0032(9)
C16 0.0503(12) 0.0468(12) 0.0462(11) -0.0025(9) 0.0012(9) 0.0002(9)
C17 0.0649(14) 0.0476(12) 0.0482(11) -0.0036(9) 0.0033(10) 0.0058(9)
C18 0.0657(14) 0.0544(13) 0.0450(11) -0.0012(10) 0.0033(9) -0.0019(9)
C19 0.0469(12) 0.0542(12) 0.0409(10) -0.0039(9) 0.0028(8) 0.0024(9)
C20 0.0666(14) 0.0495(12) 0.0446(11) -0.0096(10) 0.0093(10) 0.0018(9)
C21 0.0493(12) 0.0505(12) 0.0434(11) -0.0078(9) 0.0028(9) 0.0008(9)
C22 0.0595(13) 0.0561(13) 0.0470(12) -0.0079(10) 0.0026(10) -0.0062(10)
C23 0.0619(14) 0.0555(14) 0.0712(14) -0.0097(10) 0.0025(11) -0.0152(10)
C24 0.0895(19) 0.0888(18) 0.0801(17) -0.0188(14) 0.0221(14) -0.0357(14)

loop_
_atom_type_symbol
_atom_type_description
_atom_type_scat_dispersion_real
_atom_type_scat_dispersion_imag
_atom_type_scat_source
C C 0.0033 0.0016 'International Tables Vol C Tables 4.2.6.8 and 6.1.1.4'
H H 0.0000 0.0000 'International Tables Vol C Tables 4.2.6.8 and 6.1.1.4'
N N 0.0061 0.0033 'International Tables Vol C Tables 4.2.6.8 and 6.1.1.4'
O O 0.0106 0.0060 'International Tables Vol C Tables 4.2.6.8 and 6.1.1.4'

loop_
_geom_angle_atom_site_label_1
_geom_angle_atom_site_label_2
_geom_angle_atom_site_label_3
_geom_angle
C1 N1 H1A 120.0
C1 N1 H1B 120.0
H1A N1 H1B 120.0
C9 N2 O1 104.72(15)
C7 O1 N2 109.27(14)
C10 O2 C11 116.18(15)
N1 C1 C2 120.60(18)
N1 C1 C6 121.43(19)
C2 C1 C6 117.93(18)
C3 C2 C1 121.62(18)
C3 C2 H2B 119.2
C1 C2 H2B 119.2
C2 C3 C4 120.66(18)
C2 C3 H3A 119.7
C4 C3 H3A 119.7
C5 C4 C3 117.62(17)
C5 C4 C7 120.65(16)
C3 C4 C7 121.72(17)
C6 C5 C4 121.65(18)
C6 C5 H5A 119.2
C4 C5 H5A 119.2
C5 C6 C1 120.52(19)
C5 C6 H6A 119.7
C1 C6 H6A 119.7
C8 C7 O1 108.23(16)
C8 C7 C4 134.92(17)
O1 C7 C4 116.84(16)
C7 C8 C9 105.37(17)
C7 C8 H8A 127.3
C9 C8 H8A 127.3
N2 C9 C8 112.39(18)
N2 C9 C10 120.72(17)
C8 C9 C10 126.88(18)
O3 C10 O2 124.84(19)
O3 C10 C9 123.04(18)
O2 C10 C9 112.13(17)
O2 C11 C12 107.24(16)
O2 C11 H11A 110.3
C12 C11 H11A 110.3
O2 C11 H11B 110.3
C12 C11 H11B 110.3
H11A C11 H11B 108.5
C11 C12 H12A 109.5
C11 C12 H12B 109.5
H12A C12 H12B 109.5
C11 C12 H12C 109.5
H12A C12 H12C 109.5
H12B C12 H12C 109.5
C13 N3 H3B 120.0
C13 N3 H3C 120.0
H3B N3 H3C 120.0
C21 N4 O4 104.79(15)
C19 O4 N4 109.59(13)
C22 O5 C23 116.53(15)
N3 C13 C14 121.13(18)
N3 C13 C18 121.11(19)
C14 C13 C18 117.75(18)
C15 C14 C13 121.60(18)
C15 C14 H14A 119.2
C13 C14 H14A 119.2
C14 C15 C16 121.32(18)
C14 C15 H15A 119.3
C16 C15 H15A 119.3
C15 C16 C17 117.28(17)
C15 C16 C19 122.22(17)
C17 C16 C19 120.48(16)
C18 C17 C16 121.82(17)
C18 C17 H17A 119.1
C16 C17 H17A 119.1
C17 C18 C13 120.22(18)
C17 C18 H18A 119.9
C13 C18 H18A 119.9
C20 C19 O4 107.67(16)
C20 C19 C16 135.29(17)
O4 C19 C16 117.04(15)
C19 C20 C21 105.79(16)
C19 C20 H20A 127.1
C21 C20 H20A 127.1
N4 C21 C20 112.16(17)
N4 C21 C22 120.80(17)
C20 C21 C22 127.03(17)
O6 C22 O5 125.0(2)
O6 C22 C21 122.62(18)
O5 C22 C21 112.33(16)
O5 C23 C24 107.44(17)
O5 C23 H23A 110.2
C24 C23 H23A 110.2
O5 C23 H23B 110.2
C24 C23 H23B 110.2
H23A C23 H23B 108.5
C23 C24 H24A 109.5
C23 C24 H24B 109.5
H24A C24 H24B 109.5
C23 C24 H24C 109.5
H24A C24 H24C 109.5
H24B C24 H24C 109.5

loop_
_geom_bond_atom_site_label_1
_geom_bond_atom_site_label_2
_geom_bond_distance
N1 C1 1.369(2)
N1 H1A 0.8600
N1 H1B 0.8600
N2 C9 1.300(2)
N2 O1 1.398(2)
O1 C7 1.354(2)
O2 C10 1.333(2)
O2 C11 1.448(2)
O3 C10 1.195(2)
C1 C2 1.387(3)
C1 C6 1.389(3)
C2 C3 1.373(3)
C2 H2B 0.9300
C3 C4 1.392(3)
C3 H3A 0.9300
C4 C5 1.390(2)
C4 C7 1.455(2)
C5 C6 1.375(3)
C5 H5A 0.9300
C6 H6A 0.9300
C7 C8 1.344(3)
C8 C9 1.391(2)
C8 H8A 0.9300
C9 C10 1.481(3)
C11 C12 1.491(3)
C11 H11A 0.9700
C11 H11B 0.9700
C12 H12A 0.9600
C12 H12B 0.9600
C12 H12C 0.9600
N3 C13 1.366(2)
N3 H3B 0.8600
N3 H3C 0.8600
N4 C21 1.296(2)
N4 O4 1.397(2)
O4 C19 1.354(2)
O5 C22 1.317(2)
O5 C23 1.451(2)
O6 C22 1.201(2)
C13 C14 1.384(3)
C13 C18 1.404(3)
C14 C15 1.367(3)
C14 H14A 0.9300
C15 C16 1.388(3)
C15 H15A 0.9300
C16 C17 1.396(2)
C16 C19 1.449(3)
C17 C18 1.371(3)
C17 H17A 0.9300
C18 H18A 0.9300
C19 C20 1.344(2)
C20 C21 1.391(2)
C20 H20A 0.9300
C21 C22 1.483(3)
C23 C24 1.497(3)
C23 H23A 0.9700
C23 H23B 0.9700
C24 H24A 0.9600
C24 H24B 0.9600
C24 H24C 0.9600

loop_
_geom_hbond_atom_site_label_D
_geom_hbond_atom_site_label_H
_geom_hbond_atom_site_label_A
_geom_hbond_site_symmetry_A
_geom_hbond_distance_DH
_geom_hbond_distance_HA
_geom_hbond_distance_DA
_geom_hbond_angle_DHA
N3 H3C N2 1_456 0.86 2.44 3.243(3) 156.6
N3 H3B O6 1_565 0.86 2.62 3.396(2) 150.3
N1 H1B N4 . 0.86 2.44 3.255(3) 158.8
N1 H1A O3 1_545 0.86 2.63 3.394(3) 149.2

loop_
_cod_related_entry_id
_cod_related_entry_database
_cod_related_entry_code
1 ChemSpider 30657577
